data_4075744
loop_
_publ_author_name
'Li, Xingwei'
'Vogel, Tiffany'
'Incarvito, Christopher D.'
'Crabtree, Robert H.'

_publ_section_title
;
 Electronic and Steric Effects in the Insertion of Alkynes into an
 Iridium(III) Hydride
;
_journal_issue 1
_journal_name_full Organometallics
_journal_page_first 62
_journal_paper_doi 10.1021/om049271z
_journal_volume 24
_journal_year 2005
_chemical_formula_sum 'C60 H58 B F4 Ir O3 P2'
_chemical_formula_weight 1168.01
_chemical_name_systematic
; 
 ? 
;
_space_group_IT_number 2
_symmetry_cell_setting triclinic
_symmetry_space_group_name_Hall '-P 1'
_symmetry_space_group_name_H-M 'P -1'
_atom_sites_solution_hydrogens geom
_atom_sites_solution_primary direct
_atom_sites_solution_secondary difmap
_audit_creation_method SHELXL-97
_cell_angle_alpha 76.77(3)
_cell_angle_beta 78.30(3)
_cell_angle_gamma 83.67(3)
_cell_formula_units_Z 2
_cell_length_a 11.275(2)
_cell_length_b 13.219(3)
_cell_length_c 17.503(4)
_cell_measurement_temperature 173(2)
_cell_volume 2481.1(10)
_computing_cell_refinement Denzo
_computing_data_collection 'Nonius Collect'
_computing_data_reduction Denzo
_computing_molecular_graphics XP
_computing_publication_material XCIF
_computing_structure_refinement 'SHELXL-97 (Sheldrick, 1997)'
_computing_structure_solution 'SHELXS-97 (Sheldrick, 1990)'
_diffrn_ambient_temperature 173(2)
_diffrn_measured_fraction_theta_full 0.990
_diffrn_measured_fraction_theta_max 0.990
_diffrn_measurement_device_type 'Nonius KappaCCD'
_diffrn_measurement_method '\w scans'
_diffrn_radiation_monochromator graphite
_diffrn_radiation_source 'fine-focus sealed tube'
_diffrn_radiation_type MoK\a
_diffrn_radiation_wavelength 0.71073
_diffrn_reflns_av_R_equivalents 0.0363
_diffrn_reflns_av_sigmaI/netI 0.0647
_diffrn_reflns_limit_h_max 14
_diffrn_reflns_limit_h_min -15
_diffrn_reflns_limit_k_max 17
_diffrn_reflns_limit_k_min -17
_diffrn_reflns_limit_l_max 23
_diffrn_reflns_limit_l_min -23
_diffrn_reflns_number 20679
_diffrn_reflns_theta_full 28.27
_diffrn_reflns_theta_max 28.27
_diffrn_reflns_theta_min 2.32
_exptl_absorpt_coefficient_mu 2.818
_exptl_absorpt_correction_T_max 0.6026
_exptl_absorpt_correction_T_min 0.6026
_exptl_absorpt_correction_type none
_exptl_crystal_colour yellow
_exptl_crystal_density_diffrn 1.563
_exptl_crystal_density_method 'not measured'
_exptl_crystal_description block
_exptl_crystal_F_000 1180
_exptl_crystal_size_max 0.20
_exptl_crystal_size_mid 0.20
_exptl_crystal_size_min 0.20
_refine_diff_density_max 0.789
_refine_diff_density_min -1.440
_refine_diff_density_rms 0.118
_refine_ls_extinction_method none
_refine_ls_goodness_of_fit_ref 1.036
_refine_ls_hydrogen_treatment mixed
_refine_ls_matrix_type full
_refine_ls_number_parameters 624
_refine_ls_number_reflns 12176
_refine_ls_number_restraints 7
_refine_ls_restrained_S_all 1.036
_refine_ls_R_factor_all 0.0501
_refine_ls_R_factor_gt 0.0365
_refine_ls_shift/su_max 1.480
_refine_ls_shift/su_mean 0.044
_refine_ls_structure_factor_coef Fsqd
_refine_ls_weighting_details 'calc w=1/[\s^2^(Fo^2^)+(0.0390P)^2^+0.0000P] where P=(Fo^2^+2Fc^2^)/3'
_refine_ls_weighting_scheme calc
_refine_ls_wR_factor_gt 0.0788
_refine_ls_wR_factor_ref 0.0822
_reflns_number_gt 10063
_reflns_number_total 12176
_reflns_threshold_expression >2sigma(I)
_cod_data_source_file om049271zsi20040918_080327.cif
_cod_data_source_block xl09
_cod_depositor_comments
;
The following automatic conversions were performed:

'_symmetry_cell_setting' value 'Triclinic' changed to 'triclinic'
according to /home/saulius/struct/CIF-dictionaries/cif_core.dic
dictionary named 'cif_core.dic' version 2.4.1 from 2010-06-29.

Automatic conversion script
Id: cif_fix_values 1715 2011-07-08 13:25:40Z adriana 
;
_cod_original_cell_volume 2481.1(9)
_cod_original_sg_symbol_H-M P-1
_cod_database_code 4075744

loop_
_symmetry_equiv_pos_as_xyz
'x, y, z'
'-x, -y, -z'

loop_
_atom_site_label
_atom_site_type_symbol
_atom_site_fract_x
_atom_site_fract_y
_atom_site_fract_z
_atom_site_U_iso_or_equiv
_atom_site_adp_type
_atom_site_occupancy
_atom_site_symmetry_multiplicity
_atom_site_calc_flag
_atom_site_refinement_flags
_atom_site_disorder_assembly
_atom_site_disorder_group
Ir1 Ir 0.259737(11) 0.294099(10) 0.244375(8) 0.02138(5) Uani 1 1 d . . .
P1 P 0.15434(8) 0.37799(7) 0.14015(5) 0.02344(19) Uani 1 1 d . . .
P2 P 0.38566(8) 0.19592(7) 0.33225(5) 0.02393(19) Uani 1 1 d . . .
O1 O 0.2281(2) 0.14508(18) 0.22212(15) 0.0305(6) Uani 1 1 d . . .
O2 O 0.4265(2) 0.35821(18) 0.15776(14) 0.0270(5) Uani 1 1 d . . .
C1 C 0.1023(4) 0.0015(3) 0.2638(3) 0.0596(14) Uani 1 1 d . . .
H1A H 0.1596 -0.0240 0.2211 0.089 Uiso 1 1 calc R . .
H1B H 0.0207 0.0112 0.2508 0.089 Uiso 1 1 calc R . .
H1C H 0.1021 -0.0493 0.3143 0.089 Uiso 1 1 calc R . .
C2 C 0.1399(4) 0.1036(3) 0.2716(3) 0.0365(9) Uani 1 1 d . . .
C3 C 0.0740(3) 0.1584(3) 0.3289(2) 0.0348(9) Uani 1 1 d . . .
H3A H 0.0070 0.1303 0.3673 0.042 Uiso 1 1 calc R . .
C4 C 0.1120(3) 0.2542(3) 0.3260(2) 0.0265(8) Uani 1 1 d . . .
C5 C 0.0420(3) 0.3164(3) 0.3827(2) 0.0281(8) Uani 1 1 d . . .
C6 C 0.0002(3) 0.4196(3) 0.3575(2) 0.0321(8) Uani 1 1 d . . .
H6A H 0.0245 0.4539 0.3034 0.038 Uiso 1 1 calc R . .
C7 C -0.0757(3) 0.4729(3) 0.4095(2) 0.0379(9) Uani 1 1 d . . .
H7A H -0.1059 0.5422 0.3906 0.045 Uiso 1 1 calc R . .
C8 C -0.1080(4) 0.4257(3) 0.4890(2) 0.0426(10) Uani 1 1 d . . .
H8A H -0.1600 0.4626 0.5248 0.051 Uiso 1 1 calc R . .
C9 C -0.0645(4) 0.3247(4) 0.5164(2) 0.0427(10) Uani 1 1 d . . .
H9A H -0.0844 0.2929 0.5715 0.051 Uiso 1 1 calc R . .
C10 C 0.0081(3) 0.2699(3) 0.4638(2) 0.0349(9) Uani 1 1 d . . .
H10A H 0.0353 0.1997 0.4827 0.042 Uiso 1 1 calc R . .
C11 C 0.4766(3) 0.5337(3) 0.1349(2) 0.0293(8) Uani 1 1 d . . .
H11A H 0.5348 0.5133 0.0904 0.044 Uiso 1 1 calc R . .
H11B H 0.5199 0.5606 0.1684 0.044 Uiso 1 1 calc R . .
H11C H 0.4179 0.5880 0.1139 0.044 Uiso 1 1 calc R . .
C12 C 0.4112(3) 0.4412(3) 0.1835(2) 0.0251(8) Uani 1 1 d . . .
C13 C 0.3159(3) 0.4318(3) 0.2545(2) 0.0227(7) Uani 1 1 d . . .
C14 C 0.2896(3) 0.5003(3) 0.3024(2) 0.0265(8) Uani 1 1 d . . .
H14A H 0.2167 0.4932 0.3409 0.032 Uiso 1 1 calc R . .
C15 C 0.3652(3) 0.5856(3) 0.2998(2) 0.0297(8) Uani 1 1 d . . .
C16 C 0.3190(4) 0.6888(3) 0.2872(3) 0.0426(10) Uani 1 1 d . . .
H16A H 0.2355 0.7052 0.2847 0.051 Uiso 1 1 calc R . .
C17 C 0.3960(5) 0.7682(3) 0.2784(3) 0.0553(13) Uani 1 1 d . . .
H17A H 0.3654 0.8388 0.2666 0.066 Uiso 1 1 calc R . .
C18 C 0.5159(5) 0.7455(4) 0.2865(3) 0.0565(14) Uani 1 1 d . . .
H18A H 0.5667 0.8001 0.2819 0.068 Uiso 1 1 calc R . .
C19 C 0.5616(4) 0.6427(4) 0.3014(3) 0.0463(11) Uani 1 1 d . . .
H19A H 0.6439 0.6266 0.3072 0.056 Uiso 1 1 calc R . .
C20 C 0.4873(4) 0.5633(3) 0.3077(2) 0.0346(9) Uani 1 1 d . . .
H20A H 0.5193 0.4929 0.3175 0.042 Uiso 1 1 calc R . .
C21 C -0.0112(3) 0.3757(3) 0.1644(2) 0.0274(8) Uani 1 1 d . . .
C22 C -0.0610(3) 0.2794(3) 0.1807(2) 0.0352(9) Uani 1 1 d . . .
H22A H -0.0096 0.2182 0.1766 0.042 Uiso 1 1 calc R . .
C23 C -0.1856(4) 0.2730(3) 0.2029(3) 0.0430(10) Uani 1 1 d . . .
H23A H -0.2195 0.2073 0.2140 0.052 Uiso 1 1 calc R . .
C24 C -0.2603(4) 0.3615(3) 0.2091(3) 0.0430(10) Uani 1 1 d . . .
H24A H -0.3456 0.3570 0.2244 0.052 Uiso 1 1 calc R . .
C25 C -0.2114(4) 0.4564(3) 0.1930(2) 0.0416(10) Uani 1 1 d . . .
H25A H -0.2630 0.5175 0.1974 0.050 Uiso 1 1 calc R . .
C26 C -0.0880(3) 0.4631(3) 0.1704(2) 0.0338(9) Uani 1 1 d . . .
H26A H -0.0551 0.5293 0.1587 0.041 Uiso 1 1 calc R . .
C27 C 0.1953(3) 0.3156(3) 0.0548(2) 0.0291(8) Uani 1 1 d . . .
C28 C 0.3128(4) 0.2757(3) 0.0335(2) 0.0391(10) Uani 1 1 d . . .
H28A H 0.3704 0.2757 0.0663 0.047 Uiso 1 1 calc R . .
C29 C 0.3482(4) 0.2354(3) -0.0349(3) 0.0467(11) Uani 1 1 d . . .
H29A H 0.4295 0.2083 -0.0486 0.056 Uiso 1 1 calc R . .
C30 C 0.2661(4) 0.2347(3) -0.0829(2) 0.0426(10) Uani 1 1 d . . .
H30A H 0.2905 0.2075 -0.1299 0.051 Uiso 1 1 calc R . .
C31 C 0.1479(4) 0.2736(3) -0.0625(2) 0.0426(10) Uani 1 1 d . . .
H31A H 0.0903 0.2714 -0.0947 0.051 Uiso 1 1 calc R . .
C32 C 0.1129(4) 0.3160(3) 0.0050(2) 0.0366(9) Uani 1 1 d . . .
H32A H 0.0325 0.3454 0.0173 0.044 Uiso 1 1 calc R . .
C33 C 0.1856(3) 0.5145(3) 0.0969(2) 0.0269(8) Uani 1 1 d . . .
C34 C 0.1532(3) 0.5896(3) 0.1430(2) 0.0294(8) Uani 1 1 d . . .
H34A H 0.1145 0.5698 0.1972 0.035 Uiso 1 1 calc R . .
C35 C 0.1766(3) 0.6926(3) 0.1107(2) 0.0357(9) Uani 1 1 d . . .
H35A H 0.1507 0.7438 0.1419 0.043 Uiso 1 1 calc R . .
C36 C 0.2380(4) 0.7212(3) 0.0327(2) 0.0415(10) Uani 1 1 d . . .
H36A H 0.2557 0.7917 0.0106 0.050 Uiso 1 1 calc R . .
C37 C 0.2726(4) 0.6477(3) -0.0120(3) 0.0442(10) Uani 1 1 d . . .
H37A H 0.3156 0.6676 -0.0652 0.053 Uiso 1 1 calc R . .
C38 C 0.2468(3) 0.5447(3) 0.0179(2) 0.0328(9) Uani 1 1 d . . .
H38A H 0.2703 0.4948 -0.0147 0.039 Uiso 1 1 calc R . .
C39 C 0.5134(3) 0.1267(3) 0.2788(2) 0.0279(8) Uani 1 1 d . . .
C40 C 0.5914(3) 0.0558(3) 0.3216(2) 0.0338(9) Uani 1 1 d . . .
H40A H 0.5827 0.0496 0.3776 0.041 Uiso 1 1 calc R . .
C41 C 0.6801(4) -0.0045(3) 0.2832(3) 0.0410(10) Uani 1 1 d . . .
H41A H 0.7324 -0.0520 0.3127 0.049 Uiso 1 1 calc R . .
C42 C 0.6938(4) 0.0035(3) 0.2009(3) 0.0440(11) Uani 1 1 d . . .
H42A H 0.7560 -0.0375 0.1743 0.053 Uiso 1 1 calc R . .
C43 C 0.6168(4) 0.0710(3) 0.1588(3) 0.0427(10) Uani 1 1 d . . .
H43A H 0.6253 0.0759 0.1030 0.051 Uiso 1 1 calc R . .
C44 C 0.5259(4) 0.1328(3) 0.1974(2) 0.0350(9) Uani 1 1 d . . .
H44A H 0.4726 0.1790 0.1678 0.042 Uiso 1 1 calc R . .
C45 C 0.4478(3) 0.2666(3) 0.3918(2) 0.0275(8) Uani 1 1 d . . .
C46 C 0.5711(3) 0.2666(3) 0.3903(2) 0.0316(8) Uani 1 1 d . . .
H46A H 0.6273 0.2305 0.3559 0.038 Uiso 1 1 calc R . .
C47 C 0.6134(4) 0.3188(3) 0.4386(2) 0.0356(9) Uani 1 1 d . . .
H47A H 0.6982 0.3207 0.4358 0.043 Uiso 1 1 calc R . .
C48 C 0.5326(4) 0.3677(3) 0.4905(3) 0.0430(10) Uani 1 1 d . . .
H48A H 0.5617 0.4011 0.5250 0.052 Uiso 1 1 calc R . .
C49 C 0.4076(4) 0.3688(3) 0.4931(2) 0.0415(10) Uani 1 1 d . . .
H49A H 0.3518 0.4021 0.5296 0.050 Uiso 1 1 calc R . .
C50 C 0.3662(4) 0.3210(3) 0.4420(2) 0.0332(9) Uani 1 1 d . . .
H50A H 0.2819 0.3251 0.4410 0.040 Uiso 1 1 calc R . .
C51 C 0.3174(3) 0.0862(3) 0.4062(2) 0.0263(8) Uani 1 1 d . . .
C52 C 0.2616(3) 0.0934(3) 0.4836(2) 0.0322(8) Uani 1 1 d . . .
H52A H 0.2607 0.1567 0.5008 0.039 Uiso 1 1 calc R . .
C53 C 0.2075(4) 0.0085(3) 0.5356(2) 0.0396(10) Uani 1 1 d . . .
H53A H 0.1683 0.0146 0.5879 0.048 Uiso 1 1 calc R . .
C54 C 0.2096(4) -0.0848(3) 0.5124(3) 0.0424(10) Uani 1 1 d . . .
H54A H 0.1733 -0.1430 0.5487 0.051 Uiso 1 1 calc R . .
C55 C 0.2646(4) -0.0926(3) 0.4364(3) 0.0440(11) Uani 1 1 d . . .
H55A H 0.2664 -0.1567 0.4201 0.053 Uiso 1 1 calc R . .
C56 C 0.3175(4) -0.0081(3) 0.3832(2) 0.0368(9) Uani 1 1 d . . .
H56A H 0.3543 -0.0144 0.3305 0.044 Uiso 1 1 calc R . .
B1 B 0.9178(3) -0.2379(2) 0.28267(16) 0.0438(12) Uani 1 1 d D . .
F1 F 0.9322(4) -0.1583(2) 0.21417(18) 0.0914(11) Uani 1 1 d D A .
F2 F 1.0153(5) -0.3112(6) 0.2943(9) 0.055(3) Uani 0.50 1 d PD A 1
F3 F 0.9054(7) -0.1829(5) 0.3436(3) 0.068(2) Uani 0.50 1 d PD A 1
F4 F 0.8167(7) -0.2883(8) 0.2797(10) 0.140(5) Uani 0.50 1 d PD A 1
F2' F 1.0387(4) -0.2726(8) 0.2862(9) 0.075(4) Uani 0.50 1 d PD A 2
F3' F 0.8422(7) -0.2262(8) 0.3545(3) 0.099(3) Uani 0.50 1 d PD A 2
F4' F 0.8754(8) -0.3196(6) 0.2593(5) 0.093(3) Uani 0.50 1 d PD A 2

loop_
_atom_site_aniso_label
_atom_site_aniso_U_11
_atom_site_aniso_U_22
_atom_site_aniso_U_33
_atom_site_aniso_U_23
_atom_site_aniso_U_13
_atom_site_aniso_U_12
Ir1 0.02104(7) 0.02401(7) 0.01988(8) -0.00613(5) -0.00254(5) -0.00398(5)
P1 0.0214(4) 0.0279(5) 0.0223(5) -0.0071(4) -0.0043(4) -0.0028(4)
P2 0.0268(5) 0.0246(4) 0.0214(5) -0.0063(4) -0.0051(4) -0.0022(4)
O1 0.0334(14) 0.0295(13) 0.0320(15) -0.0134(11) -0.0038(12) -0.0064(11)
O2 0.0250(13) 0.0279(13) 0.0269(14) -0.0059(11) -0.0013(10) -0.0032(10)
C1 0.053(3) 0.042(3) 0.089(4) -0.022(3) -0.007(3) -0.020(2)
C2 0.033(2) 0.0256(19) 0.053(3) -0.0064(19) -0.012(2) -0.0066(16)
C3 0.029(2) 0.0303(19) 0.042(2) -0.0038(18) -0.0004(17) -0.0112(16)
C4 0.0205(17) 0.0317(19) 0.0246(19) -0.0016(15) -0.0010(14) -0.0043(14)
C5 0.0211(18) 0.039(2) 0.025(2) -0.0096(16) -0.0006(15) -0.0062(15)
C6 0.031(2) 0.039(2) 0.025(2) -0.0086(17) 0.0010(16) -0.0065(16)
C7 0.036(2) 0.039(2) 0.040(2) -0.0121(19) -0.0035(18) -0.0050(17)
C8 0.036(2) 0.059(3) 0.036(2) -0.023(2) 0.0044(18) -0.009(2)
C9 0.039(2) 0.066(3) 0.025(2) -0.012(2) -0.0022(18) -0.012(2)
C10 0.030(2) 0.046(2) 0.027(2) -0.0015(18) -0.0045(16) -0.0078(17)
C11 0.0283(19) 0.0333(19) 0.0251(19) -0.0049(16) 0.0000(15) -0.0091(15)
C12 0.0187(17) 0.0292(18) 0.030(2) -0.0096(16) -0.0088(15) 0.0009(14)
C13 0.0180(16) 0.0260(17) 0.0254(19) -0.0066(15) -0.0050(14) -0.0036(13)
C14 0.0286(19) 0.0309(18) 0.0212(18) -0.0077(15) -0.0030(15) -0.0048(15)
C15 0.032(2) 0.0333(19) 0.026(2) -0.0130(16) -0.0009(16) -0.0057(16)
C16 0.050(3) 0.036(2) 0.046(3) -0.019(2) -0.007(2) -0.0004(19)
C17 0.073(4) 0.034(2) 0.059(3) -0.024(2) 0.006(3) -0.010(2)
C18 0.076(4) 0.052(3) 0.046(3) -0.026(2) 0.012(3) -0.035(3)
C19 0.045(3) 0.063(3) 0.039(3) -0.022(2) 0.000(2) -0.023(2)
C20 0.038(2) 0.036(2) 0.034(2) -0.0134(18) -0.0056(17) -0.0069(17)
C21 0.0216(18) 0.037(2) 0.0238(19) -0.0066(16) -0.0048(14) -0.0034(15)
C22 0.031(2) 0.036(2) 0.041(2) -0.0070(18) -0.0119(18) -0.0030(16)
C23 0.033(2) 0.046(2) 0.049(3) 0.003(2) -0.012(2) -0.0160(19)
C24 0.023(2) 0.061(3) 0.042(3) -0.004(2) -0.0041(18) -0.0072(19)
C25 0.028(2) 0.053(3) 0.044(3) -0.015(2) -0.0065(18) 0.0038(19)
C26 0.029(2) 0.039(2) 0.036(2) -0.0098(18) -0.0070(17) -0.0027(16)
C27 0.031(2) 0.0332(19) 0.0236(19) -0.0086(16) -0.0022(15) -0.0019(16)
C28 0.036(2) 0.053(3) 0.030(2) -0.018(2) -0.0057(18) 0.0022(19)
C29 0.044(3) 0.057(3) 0.039(3) -0.021(2) -0.003(2) 0.009(2)
C30 0.062(3) 0.041(2) 0.027(2) -0.0150(19) -0.005(2) -0.004(2)
C31 0.056(3) 0.046(2) 0.032(2) -0.0122(19) -0.019(2) -0.003(2)
C32 0.039(2) 0.040(2) 0.036(2) -0.0159(19) -0.0141(18) 0.0027(18)
C33 0.0228(18) 0.0291(18) 0.029(2) -0.0059(16) -0.0070(15) -0.0006(14)
C34 0.0269(19) 0.0333(19) 0.028(2) -0.0068(16) -0.0050(15) -0.0019(15)
C35 0.039(2) 0.032(2) 0.038(2) -0.0083(18) -0.0103(18) -0.0023(17)
C36 0.053(3) 0.030(2) 0.038(2) 0.0017(19) -0.009(2) -0.0072(19)
C37 0.051(3) 0.045(2) 0.031(2) 0.001(2) -0.003(2) -0.012(2)
C38 0.033(2) 0.040(2) 0.024(2) -0.0067(17) -0.0026(16) -0.0039(17)
C39 0.0302(19) 0.0240(17) 0.031(2) -0.0089(16) -0.0047(16) -0.0013(15)
C40 0.037(2) 0.0287(19) 0.038(2) -0.0113(17) -0.0096(18) 0.0014(16)
C41 0.037(2) 0.030(2) 0.061(3) -0.018(2) -0.017(2) 0.0071(17)
C42 0.037(2) 0.034(2) 0.062(3) -0.023(2) 0.002(2) 0.0015(18)
C43 0.050(3) 0.039(2) 0.037(2) -0.0164(19) 0.005(2) -0.0009(19)
C44 0.044(2) 0.0302(19) 0.031(2) -0.0090(17) -0.0068(18) -0.0004(17)
C45 0.038(2) 0.0236(17) 0.0223(19) -0.0044(15) -0.0083(16) -0.0018(15)
C46 0.034(2) 0.0287(19) 0.033(2) -0.0092(17) -0.0062(17) -0.0006(16)
C47 0.036(2) 0.031(2) 0.044(2) -0.0101(18) -0.0166(19) -0.0037(17)
C48 0.062(3) 0.035(2) 0.040(3) -0.0127(19) -0.026(2) -0.002(2)
C49 0.055(3) 0.038(2) 0.035(2) -0.0176(19) -0.011(2) 0.002(2)
C50 0.041(2) 0.0291(19) 0.031(2) -0.0078(17) -0.0091(17) -0.0014(17)
C51 0.0290(19) 0.0253(17) 0.0236(19) -0.0033(15) -0.0052(15) -0.0014(14)
C52 0.038(2) 0.033(2) 0.025(2) -0.0054(17) -0.0058(17) -0.0007(17)
C53 0.039(2) 0.047(2) 0.029(2) -0.0047(19) 0.0011(18) -0.0067(19)
C54 0.040(2) 0.035(2) 0.044(3) 0.0048(19) -0.001(2) -0.0041(18)
C55 0.051(3) 0.030(2) 0.046(3) -0.0069(19) 0.006(2) -0.0066(19)
C56 0.046(2) 0.0280(19) 0.034(2) -0.0055(17) 0.0009(18) -0.0087(17)
B1 0.042(3) 0.042(3) 0.045(3) -0.007(2) -0.012(2) 0.009(2)
F1 0.133(3) 0.062(2) 0.069(2) -0.0008(17) -0.021(2) 0.014(2)
F2 0.033(3) 0.053(4) 0.058(5) 0.001(4) 0.014(4) 0.011(3)
F3 0.083(6) 0.070(5) 0.038(4) -0.021(3) 0.003(3) 0.036(4)
F4 0.041(5) 0.163(9) 0.219(15) -0.016(8) -0.044(7) -0.028(5)
F2' 0.044(4) 0.123(9) 0.046(5) 0.007(7) -0.011(4) -0.004(5)
F3' 0.069(6) 0.146(9) 0.053(5) -0.012(5) 0.015(4) 0.046(5)
F4' 0.087(6) 0.119(7) 0.076(5) 0.006(5) -0.017(5) -0.065(6)

loop_
_atom_type_symbol
_atom_type_description
_atom_type_scat_dispersion_real
_atom_type_scat_dispersion_imag
_atom_type_scat_source
C C 0.0033 0.0016 'International Tables Vol C Tables 4.2.6.8 and 6.1.1.4'
H H 0.0000 0.0000 'International Tables Vol C Tables 4.2.6.8 and 6.1.1.4'
B B 0.0013 0.0007 'International Tables Vol C Tables 4.2.6.8 and 6.1.1.4'
O O 0.0106 0.0060 'International Tables Vol C Tables 4.2.6.8 and 6.1.1.4'
F F 0.0171 0.0103 'International Tables Vol C Tables 4.2.6.8 and 6.1.1.4'
P P 0.1023 0.0942 'International Tables Vol C Tables 4.2.6.8 and 6.1.1.4'
Ir Ir -1.4442 7.9887 'International Tables Vol C Tables 4.2.6.8 and 6.1.1.4'

loop_
_geom_angle_atom_site_label_1
_geom_angle_atom_site_label_2
_geom_angle_atom_site_label_3
_geom_angle
C4 Ir1 C13 110.59(14)
C4 Ir1 O1 78.15(12)
C13 Ir1 O1 170.98(11)
C4 Ir1 O2 172.66(11)
C13 Ir1 O2 62.08(11)
O1 Ir1 O2 109.19(9)
C4 Ir1 P2 90.56(10)
C13 Ir1 P2 91.90(10)
O1 Ir1 P2 85.63(7)
O2 Ir1 P2 89.99(7)
C4 Ir1 P1 95.95(10)
C13 Ir1 P1 92.45(10)
O1 Ir1 P1 88.74(7)
O2 Ir1 P1 84.46(7)
P2 Ir1 P1 170.35(3)
C4 Ir1 C12 143.97(13)
C13 Ir1 C12 33.65(12)
O1 Ir1 C12 137.81(10)
O2 Ir1 C12 28.71(9)
P2 Ir1 C12 94.14(8)
P1 Ir1 C12 84.78(8)
C27 P1 C21 103.26(17)
C27 P1 C33 103.58(17)
C21 P1 C33 105.73(17)
C27 P1 Ir1 111.42(12)
C21 P1 Ir1 115.88(12)
C33 P1 Ir1 115.57(12)
C39 P2 C45 107.25(17)
C39 P2 C51 100.02(16)
C45 P2 C51 103.56(16)
C39 P2 Ir1 111.34(12)
C45 P2 Ir1 117.02(12)
C51 P2 Ir1 115.95(12)
C2 O1 Ir1 111.6(2)
C12 O2 Ir1 91.3(2)
O1 C2 C3 118.8(3)
O1 C2 C1 119.1(4)
C3 C2 C1 121.9(4)
C4 C3 C2 116.3(3)
C3 C4 C5 118.0(3)
C3 C4 Ir1 114.9(3)
C5 C4 Ir1 127.0(2)
C6 C5 C10 117.6(3)
C6 C5 C4 122.0(3)
C10 C5 C4 120.2(3)
C7 C6 C5 121.3(4)
C8 C7 C6 120.0(4)
C7 C8 C9 120.0(4)
C10 C9 C8 120.0(4)
C9 C10 C5 121.0(4)
O2 C12 C13 110.3(3)
O2 C12 C11 118.8(3)
C13 C12 C11 130.4(3)
O2 C12 Ir1 59.99(17)
C13 C12 Ir1 51.03(16)
C11 C12 Ir1 165.9(2)
C14 C13 C12 125.0(3)
C14 C13 Ir1 139.7(3)
C12 C13 Ir1 95.3(2)
C13 C14 C15 125.0(3)
C16 C15 C20 118.9(3)
C16 C15 C14 121.3(3)
C20 C15 C14 119.8(3)
C15 C16 C17 119.7(4)
C18 C17 C16 120.9(4)
C17 C18 C19 119.7(4)
C20 C19 C18 120.0(4)
C19 C20 C15 120.7(4)
C26 C21 C22 118.7(3)
C26 C21 P1 123.4(3)
C22 C21 P1 117.8(3)
C23 C22 C21 120.0(4)
C22 C23 C24 120.1(4)
C25 C24 C23 120.0(4)
C24 C25 C26 120.0(4)
C25 C26 C21 121.1(4)
C28 C27 C32 118.2(3)
C28 C27 P1 120.3(3)
C32 C27 P1 121.2(3)
C27 C28 C29 121.2(4)
C30 C29 C28 120.2(4)
C29 C30 C31 119.6(4)
C30 C31 C32 120.3(4)
C31 C32 C27 120.4(4)
C34 C33 C38 118.7(3)
C34 C33 P1 120.4(3)
C38 C33 P1 120.9(3)
C35 C34 C33 120.7(4)
C34 C35 C36 120.0(4)
C37 C36 C35 119.6(4)
C36 C37 C38 121.6(4)
C37 C38 C33 119.4(4)
C44 C39 C40 118.8(3)
C44 C39 P2 120.8(3)
C40 C39 P2 119.9(3)
C41 C40 C39 120.6(4)
C40 C41 C42 120.4(4)
C43 C42 C41 119.6(4)
C42 C43 C44 120.5(4)
C39 C44 C43 120.1(4)
C46 C45 C50 119.1(3)
C46 C45 P2 123.0(3)
C50 C45 P2 117.9(3)
C45 C46 C47 120.7(4)
C48 C47 C46 119.8(4)
C47 C48 C49 120.7(4)
C50 C49 C48 119.3(4)
C49 C50 C45 120.3(4)
C52 C51 C56 118.3(3)
C52 C51 P2 123.2(3)
C56 C51 P2 118.5(3)
C53 C52 C51 120.2(4)
C54 C53 C52 120.9(4)
C55 C54 C53 119.3(4)
C54 C55 C56 120.6(4)
C55 C56 C51 120.7(4)
F4 B1 F2' 132.7(7)
F4 B1 F3' 79.1(7)
F2' B1 F3' 116.7(8)
F4 B1 F2 109.6(6)
F2' B1 F2 23.8(6)
F3' B1 F2 112.4(7)
F4 B1 F1 105.5(7)
F2' B1 F1 101.0(5)
F3' B1 F1 123.2(5)
F2 B1 F1 118.1(6)
F4 B1 F3 116.7(7)
F2' B1 F3 94.3(7)
F3' B1 F3 38.6(4)
F2 B1 F3 105.0(7)
F1 B1 F3 102.2(4)
F4 B1 F4' 33.4(5)
F2' B1 F4' 102.1(7)
F3' B1 F4' 106.5(6)
F2 B1 F4' 81.5(7)
F1 B1 F4' 104.8(5)
F3 B1 F4' 144.8(5)

loop_
_geom_bond_atom_site_label_1
_geom_bond_atom_site_label_2
_geom_bond_distance
Ir1 C4 1.994(3)
Ir1 C13 2.048(3)
Ir1 O1 2.173(2)
Ir1 O2 2.272(2)
Ir1 P2 2.3731(12)
Ir1 P1 2.3733(12)
Ir1 C12 2.623(4)
P1 C27 1.823(4)
P1 C21 1.830(3)
P1 C33 1.833(4)
P2 C39 1.828(4)
P2 C45 1.826(3)
P2 C51 1.832(4)
O1 C2 1.262(5)
O2 C12 1.260(4)
C1 C2 1.501(5)
C2 C3 1.413(5)
C3 C4 1.368(5)
C4 C5 1.483(5)
C5 C6 1.395(5)
C5 C10 1.403(5)
C6 C7 1.379(5)
C7 C8 1.380(6)
C8 C9 1.383(6)
C9 C10 1.383(5)
C11 C12 1.494(5)
C12 C13 1.459(5)
C13 C14 1.341(5)
C14 C15 1.474(5)
C15 C16 1.390(5)
C15 C20 1.404(5)
C16 C17 1.396(6)
C17 C18 1.380(7)
C18 C19 1.385(7)
C19 C20 1.385(5)
C21 C26 1.377(5)
C21 C22 1.394(5)
C22 C23 1.386(5)
C23 C24 1.376(6)
C24 C25 1.372(6)
C25 C26 1.375(5)
C27 C28 1.382(5)
C27 C32 1.396(5)
C28 C29 1.389(5)
C29 C30 1.372(6)
C30 C31 1.382(6)
C31 C32 1.388(5)
C33 C34 1.392(5)
C33 C38 1.402(5)
C34 C35 1.382(5)
C35 C36 1.387(6)
C36 C37 1.361(6)
C37 C38 1.383(5)
C39 C44 1.387(5)
C39 C40 1.406(5)
C40 C41 1.373(5)
C41 C42 1.397(6)
C42 C43 1.371(6)
C43 C44 1.401(5)
C45 C46 1.386(5)
C45 C50 1.397(5)
C46 C47 1.386(5)
C47 C48 1.369(6)
C48 C49 1.399(6)
C49 C50 1.382(5)
C51 C52 1.393(5)
C51 C56 1.395(5)
C52 C53 1.385(5)
C53 C54 1.380(6)
C54 C55 1.371(6)
C55 C56 1.385(5)
B1 F4 1.3982(11)
B1 F2' 1.3986(11)
B1 F3' 1.3983(11)
B1 F2 1.3988(11)
B1 F1 1.3973(11)
B1 F3 1.3990(11)
B1 F4' 1.3993(11)
